data_7214851
loop_
_publ_author_name
'Wales, Craig'
'Thomas, Lynne H.'
'Wilson, Chick C.'

_publ_section_title
;
 Tautomerisation and polymorphism in molecular complexes of piroxicam with
 mono-substituted benzoic acids
;
_journal_issue 21
_journal_name_full CrystEngComm
_journal_page_first 7264
_journal_paper_doi 10.1039/c2ce26069g
_journal_volume 14
_journal_year 2012
_chemical_formula_moiety 'C15 H13 N3 O4 S, C8 H8 O2 '
_chemical_formula_sum 'C23 H21 N3 O6 S'
_chemical_formula_weight 467.49
_chemical_name_systematic
;
?
;
_space_group_IT_number 2
_symmetry_cell_setting triclinic
_symmetry_space_group_name_Hall '-P 1'
_symmetry_space_group_name_H-M 'P -1'
_atom_sites_solution_hydrogens difmap
_atom_sites_solution_primary direct
_atom_sites_solution_secondary difmap
_audit_creation_method SHELXL-97
_cell_angle_alpha 82.134(23)
_cell_angle_beta 75.238(22)
_cell_angle_gamma 73.081(22)
_cell_formula_units_Z 2
_cell_length_a 8.512(3)
_cell_length_b 9.602(3)
_cell_length_c 14.260(5)
_cell_measurement_reflns_used 27724
_cell_measurement_temperature 100(2)
_cell_measurement_theta_max 28.222
_cell_measurement_theta_min 1.488
_cell_volume 1075.8(7)
_computing_cell_refinement 'Bruker APEX2 (2009)'
_computing_data_collection 'Bruker APEX2 (2009)'
_computing_data_reduction 'Bruker APEX2 (2009)'
_computing_structure_refinement 'SHELXL-97 (Sheldrick, 2008)'
_computing_structure_solution 'SHELXS-97 (Sheldrick, 2008)'
_diffrn_ambient_temperature 100(2)
_diffrn_measured_fraction_theta_full 0.992
_diffrn_measured_fraction_theta_max 0.992
_diffrn_measurement_device_type 'Bruker Apex II CCD'
_diffrn_measurement_method 'CCD; rotation images'
_diffrn_radiation_monochromator graphite
_diffrn_radiation_source 'fine-focus sealed tube'
_diffrn_radiation_type MoK\a
_diffrn_radiation_wavelength 0.71073
_diffrn_reflns_av_R_equivalents 0.0790
_diffrn_reflns_av_sigmaI/netI 0.0716
_diffrn_reflns_limit_h_max 11
_diffrn_reflns_limit_h_min -10
_diffrn_reflns_limit_k_max 12
_diffrn_reflns_limit_k_min -12
_diffrn_reflns_limit_l_max 18
_diffrn_reflns_limit_l_min 0
_diffrn_reflns_number 27724
_diffrn_reflns_theta_full 28.22
_diffrn_reflns_theta_max 28.22
_diffrn_reflns_theta_min 1.48
_exptl_absorpt_coefficient_mu 0.198
_exptl_absorpt_correction_T_max 1.0
_exptl_absorpt_correction_T_min 0.8419
_exptl_absorpt_correction_type multi-scan
_exptl_absorpt_process_details 'sadabs (Blessing, 1997)'
_exptl_crystal_colour colourless
_exptl_crystal_density_diffrn 1.443
_exptl_crystal_density_method 'not measured'
_exptl_crystal_description block
_exptl_crystal_F_000 488
_refine_diff_density_max 0.424
_refine_diff_density_min -0.406
_refine_diff_density_rms 0.059
_refine_ls_extinction_method none
_refine_ls_goodness_of_fit_ref 1.032
_refine_ls_hydrogen_treatment refall
_refine_ls_matrix_type full
_refine_ls_number_parameters 382
_refine_ls_number_reflns 5281
_refine_ls_number_restraints 0
_refine_ls_restrained_S_all 1.032
_refine_ls_R_factor_all 0.0651
_refine_ls_R_factor_gt 0.0410
_refine_ls_shift/su_max 0.001
_refine_ls_shift/su_mean 0.000
_refine_ls_structure_factor_coef Fsqd
_refine_ls_weighting_details 'calc w=1/[\s^2^(Fo^2^)+(0.0422P)^2^+0.0000P] where P=(Fo^2^+2Fc^2^)/3'
_refine_ls_weighting_scheme calc
_refine_ls_wR_factor_gt 0.0939
_refine_ls_wR_factor_ref 0.1010
_reflns_number_gt 3924
_reflns_number_total 5281
_reflns_threshold_expression >2sigma(I)
_cod_data_source_file c2ce26069g.txt
_cod_data_source_block shelxl_PXN_2MBA
_cod_depositor_comments
;
The following automatic conversions were performed:

'_symmetry_cell_setting' value 'Triclinic' changed to 'triclinic'
according to
/usr/data/users/saulius/automatic-downloads/retrospective/RSC/lib/dictionaries/cif_core.dic
dictionary named 'cif_core.dic' version 2.4.2 from 2011-04-26.

Automatic conversion script
Id: cif_fix_values 2281 2013-09-26 08:29:07Z andrius 
;
_cod_original_cell_volume 1075.7(6)
_cod_original_sg_symbol_H-M P-1
_cod_database_code 7214851

loop_
_symmetry_equiv_pos_as_xyz
'x, y, z'
'-x, -y, -z'

loop_
_atom_site_label
_atom_site_type_symbol
_atom_site_fract_x
_atom_site_fract_y
_atom_site_fract_z
_atom_site_U_iso_or_equiv
_atom_site_adp_type
_atom_site_occupancy
_atom_site_symmetry_multiplicity
_atom_site_calc_flag
H3 H 0.236(2) -0.011(2) 0.6618(14) 0.021(5) Uiso 1 1 d
H14 H 0.820(2) 0.428(2) 0.3958(14) 0.016(4) Uiso 1 1 d
H18 H 0.530(2) 0.854(2) 0.0446(14) 0.018(4) Uiso 1 1 d
H12 H 1.306(2) 0.082(2) 0.2598(15) 0.025(5) Uiso 1 1 d
H19 H 0.256(2) 0.990(2) 0.0320(15) 0.030(5) Uiso 1 1 d
H9 H 1.404(2) 0.497(2) 0.0653(14) 0.019(5) Uiso 1 1 d
H15 H 0.786(2) 0.593(2) 0.3450(14) 0.023(5) Uiso 1 1 d
H21 H 0.070(2) 0.745(2) 0.2709(13) 0.016(4) Uiso 1 1 d
H2 H 0.058(3) 0.101(2) 0.5524(15) 0.030(5) Uiso 1 1 d
H10 H 1.629(3) 0.313(2) 0.1081(16) 0.034(6) Uiso 1 1 d
H1 H 0.141(2) 0.277(2) 0.4343(14) 0.021(5) Uiso 1 1 d
H11 H 1.580(3) 0.110(3) 0.2071(16) 0.037(6) Uiso 1 1 d
H13 H 0.975(3) 0.501(2) 0.3489(15) 0.030(5) Uiso 1 1 d
H17 H 0.604(3) 0.566(2) 0.2248(16) 0.029(5) Uiso 1 1 d
H6 H 0.614(3) 0.347(3) 0.5351(15) 0.030(5) Uiso 1 1 d
H4 H 0.484(2) 0.057(2) 0.6529(15) 0.025(5) Uiso 1 1 d
H7 H 0.714(3) 0.215(2) 0.4721(17) 0.036(6) Uiso 1 1 d
H5 H 0.294(3) 0.537(3) 0.3219(18) 0.040(6) Uiso 1 1 d
H20 H 0.020(3) 0.933(2) 0.1480(16) 0.036(6) Uiso 1 1 d
H16 H 1.022(3) 0.670(3) 0.024(2) 0.058(8) Uiso 1 1 d
H8 H 0.679(3) 0.190(2) 0.5910(15) 0.030(5) Uiso 1 1 d
S1 S 0.98110(5) 0.26473(4) 0.23043(3) 0.01594(11) Uani 1 1 d
O3 O 1.11729(15) 0.60434(13) 0.03107(8) 0.0193(3) Uani 1 1 d
O4 O 0.79497(14) 0.73761(13) 0.06533(9) 0.0220(3) Uani 1 1 d
O6 O 0.93532(14) 0.22212(12) 0.15016(9) 0.0199(3) Uani 1 1 d
O2 O 0.26376(15) 0.47590(14) 0.36509(10) 0.0234(3) Uani 1 1 d
O5 O 0.96141(14) 0.18128(13) 0.32241(9) 0.0207(3) Uani 1 1 d
O1 O 0.54129(14) 0.40255(14) 0.35896(9) 0.0237(3) Uani 1 1 d
N1 N 0.87551(16) 0.43607(15) 0.24736(10) 0.0161(3) Uani 1 1 d
N2 N 0.32093(17) 0.69379(15) 0.23106(10) 0.0184(3) Uani 1 1 d
C15 C 1.0741(2) 0.51882(17) 0.11052(11) 0.0158(3) Uani 1 1 d
N3 N 0.61110(17) 0.63509(16) 0.18223(11) 0.0176(3) Uani 1 1 d
C13 C 1.21741(19) 0.40321(18) 0.13646(11) 0.0158(3) Uani 1 1 d
C7 C 0.3997(2) 0.38735(18) 0.39379(12) 0.0176(3) Uani 1 1 d
C14 C 1.19177(19) 0.27784(18) 0.19325(12) 0.0165(3) Uani 1 1 d
C16 C 0.91192(19) 0.53276(17) 0.16284(12) 0.0156(3) Uani 1 1 d
C1 C 0.3590(2) 0.27295(18) 0.47070(12) 0.0173(3) Uani 1 1 d
C17 C 0.7692(2) 0.64377(18) 0.13247(12) 0.0174(3) Uani 1 1 d
C21 C 0.1640(2) 0.77218(19) 0.22269(13) 0.0203(3) Uani 1 1 d
C12 C 1.3833(2) 0.4172(2) 0.10507(12) 0.0186(3) Uani 1 1 d
C5 C 0.4151(2) 0.10326(19) 0.60657(13) 0.0220(4) Uani 1 1 d
C9 C 1.3252(2) 0.16857(19) 0.21993(12) 0.0202(3) Uani 1 1 d
C8 C 0.4655(2) 0.20622(18) 0.53538(12) 0.0177(3) Uani 1 1 d
C19 C 0.4358(2) 0.83528(19) 0.09215(13) 0.0209(4) Uani 1 1 d
C18 C 0.4543(2) 0.72543(17) 0.16678(12) 0.0169(3) Uani 1 1 d
C23 C 0.8635(2) 0.49238(19) 0.34189(12) 0.0186(3) Uani 1 1 d
C10 C 1.4890(2) 0.1849(2) 0.18786(13) 0.0230(4) Uani 1 1 d
C6 C 0.6281(2) 0.2434(2) 0.53243(14) 0.0228(4) Uani 1 1 d
C2 C 0.2084(2) 0.23334(19) 0.47895(13) 0.0206(4) Uani 1 1 d
C4 C 0.2680(2) 0.0626(2) 0.61367(13) 0.0240(4) Uani 1 1 d
C22 C 0.1339(2) 0.88298(19) 0.15075(13) 0.0219(4) Uani 1 1 d
C3 C 0.1645(2) 0.1271(2) 0.54897(13) 0.0231(4) Uani 1 1 d
C11 C 1.5174(2) 0.3086(2) 0.13066(12) 0.0214(4) Uani 1 1 d
C20 C 0.2727(2) 0.9141(2) 0.08467(14) 0.0246(4) Uani 1 1 d

loop_
_atom_site_aniso_label
_atom_site_aniso_U_11
_atom_site_aniso_U_22
_atom_site_aniso_U_33
_atom_site_aniso_U_23
_atom_site_aniso_U_13
_atom_site_aniso_U_12
S1 0.01189(19) 0.0160(2) 0.0194(2) 0.00272(15) -0.00445(15) -0.00393(14)
O3 0.0175(6) 0.0205(6) 0.0178(6) 0.0041(5) -0.0020(5) -0.0062(5)
O4 0.0176(6) 0.0208(6) 0.0244(7) 0.0062(5) -0.0036(5) -0.0046(5)
O6 0.0170(6) 0.0180(6) 0.0259(6) 0.0011(5) -0.0080(5) -0.0050(5)
O2 0.0166(6) 0.0254(7) 0.0277(7) 0.0101(6) -0.0076(5) -0.0077(5)
O5 0.0161(6) 0.0207(6) 0.0228(6) 0.0064(5) -0.0038(5) -0.0052(5)
O1 0.0160(6) 0.0278(7) 0.0260(7) 0.0076(5) -0.0047(5) -0.0082(5)
N1 0.0129(6) 0.0165(7) 0.0178(7) 0.0029(5) -0.0040(5) -0.0038(5)
N2 0.0159(7) 0.0198(7) 0.0197(7) 0.0002(6) -0.0052(6) -0.0047(6)
C15 0.0181(8) 0.0155(8) 0.0154(8) -0.0003(6) -0.0050(6) -0.0061(6)
N3 0.0146(7) 0.0162(7) 0.0200(7) 0.0048(6) -0.0043(6) -0.0034(5)
C13 0.0151(8) 0.0198(8) 0.0131(7) -0.0015(6) -0.0027(6) -0.0058(6)
C7 0.0170(8) 0.0186(8) 0.0182(8) -0.0022(6) -0.0048(6) -0.0054(6)
C14 0.0120(7) 0.0212(8) 0.0159(8) -0.0012(6) -0.0026(6) -0.0044(6)
C16 0.0165(8) 0.0141(7) 0.0165(8) 0.0011(6) -0.0053(6) -0.0040(6)
C1 0.0158(8) 0.0178(8) 0.0167(8) -0.0028(6) -0.0005(6) -0.0039(6)
C17 0.0166(8) 0.0163(8) 0.0195(8) -0.0007(6) -0.0041(6) -0.0046(6)
C21 0.0171(8) 0.0203(8) 0.0232(9) -0.0023(7) -0.0042(7) -0.0046(7)
C12 0.0171(8) 0.0231(9) 0.0156(8) -0.0004(7) -0.0019(6) -0.0075(7)
C5 0.0202(8) 0.0224(9) 0.0219(9) 0.0014(7) -0.0059(7) -0.0035(7)
C9 0.0185(8) 0.0214(9) 0.0196(8) 0.0024(7) -0.0068(7) -0.0031(7)
C8 0.0162(8) 0.0180(8) 0.0172(8) -0.0029(6) -0.0022(6) -0.0027(6)
C19 0.0179(8) 0.0204(8) 0.0235(9) 0.0019(7) -0.0044(7) -0.0055(7)
C18 0.0159(8) 0.0161(8) 0.0198(8) -0.0030(6) -0.0050(6) -0.0041(6)
C23 0.0164(8) 0.0211(9) 0.0175(8) -0.0005(7) -0.0034(7) -0.0045(7)
C10 0.0145(8) 0.0297(10) 0.0223(9) -0.0008(7) -0.0060(7) -0.0011(7)
C6 0.0197(9) 0.0275(10) 0.0229(9) 0.0024(8) -0.0081(8) -0.0081(7)
C2 0.0182(8) 0.0229(9) 0.0207(9) -0.0004(7) -0.0050(7) -0.0057(7)
C4 0.0245(9) 0.0220(9) 0.0228(9) 0.0037(7) -0.0014(7) -0.0078(7)
C22 0.0181(8) 0.0169(8) 0.0300(10) -0.0024(7) -0.0090(7) -0.0005(7)
C3 0.0176(8) 0.0266(9) 0.0256(9) -0.0007(7) -0.0021(7) -0.0096(7)
C11 0.0141(8) 0.0317(10) 0.0189(8) -0.0030(7) -0.0020(7) -0.0077(7)
C20 0.0263(9) 0.0190(9) 0.0283(10) 0.0049(7) -0.0116(8) -0.0041(7)

loop_
_atom_type_symbol
_atom_type_description
_atom_type_scat_dispersion_real
_atom_type_scat_dispersion_imag
_atom_type_scat_source
C C 0.0033 0.0016 'International Tables Vol C Tables 4.2.6.8 and 6.1.1.4'
H H 0.0000 0.0000 'International Tables Vol C Tables 4.2.6.8 and 6.1.1.4'
N N 0.0061 0.0033 'International Tables Vol C Tables 4.2.6.8 and 6.1.1.4'
O O 0.0106 0.0060 'International Tables Vol C Tables 4.2.6.8 and 6.1.1.4'
S S 0.1246 0.1234 'International Tables Vol C Tables 4.2.6.8 and 6.1.1.4'

loop_
_geom_angle_atom_site_label_1
_geom_angle_atom_site_label_2
_geom_angle_atom_site_label_3
_geom_angle
O5 S1 O6 119.68(7)
O5 S1 N1 108.81(8)
O6 S1 N1 107.46(7)
O5 S1 C14 108.72(7)
O6 S1 C14 109.00(8)
N1 S1 C14 101.67(8)
C15 O3 H16 105.8(17)
C7 O2 H5 109.0(15)
C16 N1 C23 115.17(13)
C16 N1 S1 112.73(11)
C23 N1 S1 117.27(10)
C18 N2 C21 118.44(14)
O3 C15 C16 123.97(14)
O3 C15 C13 114.19(14)
C16 C15 C13 121.82(14)
C17 N3 C18 127.41(14)
C17 N3 H17 117.9(14)
C18 N3 H17 114.6(14)
C14 C13 C12 118.27(15)
C14 C13 C15 120.90(14)
C12 C13 C15 120.83(14)
O1 C7 O2 121.69(15)
O1 C7 C1 124.91(14)
O2 C7 C1 113.39(14)
C13 C14 C9 121.75(14)
C13 C14 S1 116.60(12)
C9 C14 S1 121.65(13)
C15 C16 N1 120.68(14)
C15 C16 C17 121.01(14)
N1 C16 C17 118.28(14)
C2 C1 C8 120.07(15)
C2 C1 C7 118.18(14)
C8 C1 C7 121.74(14)
O4 C17 N3 123.46(14)
O4 C17 C16 120.61(14)
N3 C17 C16 115.94(14)
N2 C21 C22 123.19(16)
N2 C21 H21 115.8(10)
C22 C21 H21 121.0(10)
C11 C12 C13 120.47(16)
C11 C12 H9 119.8(11)
C13 C12 H9 119.7(11)
C4 C5 C8 122.10(15)
C4 C5 H4 118.1(11)
C8 C5 H4 119.8(11)
C14 C9 C10 118.95(16)
C14 C9 H12 121.3(11)
C10 C9 H12 119.7(11)
C5 C8 C1 117.78(15)
C5 C8 C6 118.66(14)
C1 C8 C6 123.55(15)
C18 C19 C20 118.27(16)
C18 C19 H18 122.2(10)
C20 C19 H18 119.5(10)
N2 C18 C19 122.24(15)
N2 C18 N3 113.18(14)
C19 C18 N3 124.57(15)
N1 C23 H14 109.8(11)
N1 C23 H15 108.4(11)
H14 C23 H15 110.0(15)
N1 C23 H13 112.6(12)
H14 C23 H13 109.6(15)
H15 C23 H13 106.4(16)
C11 C10 C9 120.20(16)
C11 C10 H11 121.3(13)
C9 C10 H11 118.5(13)
C8 C6 H6 113.3(12)
C8 C6 H7 112.3(12)
H6 C6 H7 105.6(18)
C8 C6 H8 110.6(11)
H6 C6 H8 107.0(16)
H7 C6 H8 107.7(17)
C3 C2 C1 120.67(15)
C3 C2 H1 120.5(11)
C1 C2 H1 118.8(11)
C5 C4 C3 119.97(16)
C5 C4 H3 121.4(10)
C3 C4 H3 118.6(10)
C21 C22 C20 117.77(16)
C21 C22 H20 119.3(13)
C20 C22 H20 122.9(13)
C2 C3 C4 119.37(16)
C2 C3 H2 118.6(11)
C4 C3 H2 122.1(11)
C10 C11 C12 120.36(15)
C10 C11 H10 117.7(13)
C12 C11 H10 121.9(13)
C22 C20 C19 120.09(16)
C22 C20 H19 119.9(12)
C19 C20 H19 120.0(12)

loop_
_geom_bond_atom_site_label_1
_geom_bond_atom_site_label_2
_geom_bond_distance
S1 O5 1.4384(13)
S1 O6 1.4415(12)
S1 N1 1.6462(15)
S1 C14 1.7723(17)
O3 C15 1.3422(19)
O3 H16 0.89(3)
O4 C17 1.2444(19)
O2 C7 1.3425(19)
O2 H5 0.84(2)
O1 C7 1.2240(19)
N1 C16 1.443(2)
N1 C23 1.489(2)
N2 C18 1.347(2)
N2 C21 1.355(2)
C15 C16 1.369(2)
C15 C13 1.479(2)
N3 C17 1.372(2)
N3 C18 1.416(2)
N3 H17 0.84(2)
C13 C14 1.396(2)
C13 C12 1.409(2)
C7 C1 1.493(2)
C14 C9 1.397(2)
C16 C17 1.479(2)
C1 C2 1.412(2)
C1 C8 1.417(2)
C21 C22 1.388(2)
C21 H21 0.987(18)
C12 C11 1.392(2)
C12 H9 0.920(19)
C5 C4 1.393(2)
C5 C8 1.393(2)
C5 H4 0.971(19)
C9 C10 1.400(2)
C9 H12 0.97(2)
C8 C6 1.516(2)
C19 C18 1.397(2)
C19 C20 1.398(2)
C19 H18 0.958(19)
C23 H14 0.982(19)
C23 H15 1.00(2)
C23 H13 1.01(2)
C10 C11 1.391(3)
C10 H11 0.96(2)
C6 H6 0.97(2)
C6 H7 0.99(2)
C6 H8 1.04(2)
C2 C3 1.390(2)
C2 H1 0.941(18)
C4 C3 1.397(2)
C4 H3 0.96(2)
C22 C20 1.390(3)
C22 H20 0.96(2)
C3 H2 1.00(2)
C11 H10 0.93(2)
C20 H19 0.98(2)
